data_4100971
loop_
_publ_author_name
'Choudhury, Angshuman R.'
'Winterton, Neil'
'Steiner, Alexander'
'Cooper, Andrew I.'
'Johnson, Kathleen A.'

_publ_section_title
;
 In situ crystallization of low-melting ionic liquids.
;
_journal_issue 48
_journal_name_full 'Journal of the American Chemical Society'
_journal_page_first 16792
_journal_page_last 16793
_journal_paper_doi 10.1021/ja055956u
_journal_volume 127
_journal_year 2005
_chemical_formula_sum 'C9 H15 F3 N2 O3 S'
_chemical_formula_weight 288.29
_chemical_name_common '[bmim]OTf'
_space_group_IT_number 14
_space_group_name_Hall '-P 2yn'
_space_group_name_H-M_alt 'P 1 21/n 1'
_symmetry_cell_setting monoclinic
_symmetry_space_group_name_Hall '-P 2yn'
_symmetry_space_group_name_H-M 'P 1 21/n 1'
_cell_angle_alpha 90
_cell_angle_beta 93.281(11)
_cell_angle_gamma 90
_cell_formula_units_Z 8
_cell_length_a 10.222(3)
_cell_length_b 12.534(4)
_cell_length_c 22.541(7)
_cell_measurement_temperature 200(2)
_cell_volume 2883.2(15)
_diffrn_ambient_temperature 200.0(2)
_exptl_crystal_density_diffrn 1.328
_cod_data_source_file 4100971.cif
_cod_data_source_block 4100971
_cod_depositor_comments
;
The following automatic conversions were performed:
'_symmetry_cell_setting' value 'Monoclinic' changed to 'monoclinic'
according to '/home/saulius/struct/CIF-dictionaries/cif_core.dic'
dictionary named 'cif_core.dic' version 2.4.1 from 2010-06-29.

Automatic conversion script
Id: cif_fix_enum 1527 2010-12-29 10:47:43Z saulius 

 Adding full bibliography for
 /tmp/tmp-cod-update-bibliographies-19669/cifs/4100971.cif.
;
_cod_original_sg_symbol_H-M 'P 21/n'
_cod_database_code 4100971

loop_
_space_group_symop_operation_xyz
'x, y, z'
'-x+1/2, y+1/2, -z+1/2'
'-x, -y, -z'
'x-1/2, -y-1/2, z-1/2'

loop_
_atom_site_label
_atom_site_type_symbol
_atom_site_fract_x
_atom_site_fract_y
_atom_site_fract_z
_atom_site_U_iso_or_equiv
_atom_site_adp_type
_atom_site_occupancy
_atom_site_symmetry_multiplicity
_atom_site_calc_flag
_atom_site_refinement_flags
_atom_site_disorder_assembly
_atom_site_disorder_group
S2 S -0.75699(16) 0.22518(9) 0.67113(5) 0.0549(4) Uani 1 1 d . . .
S1 S -0.23685(15) 0.22627(9) 0.83054(5) 0.0547(4) Uani 1 1 d . . .
O4 O -0.7859(4) 0.1138(3) 0.68003(15) 0.0703(11) Uani 1 1 d . . .
O5 O -0.8601(4) 0.2987(3) 0.68271(17) 0.0744(12) Uani 1 1 d . . .
O2 O -0.3442(4) 0.2990(3) 0.81791(17) 0.0769(12) Uani 1 1 d . . .
O1 O -0.1146(4) 0.2587(3) 0.80704(16) 0.0709(11) Uani 1 1 d . . .
O6 O -0.6306(4) 0.2584(3) 0.69547(16) 0.0698(11) Uani 1 1 d . . .
N12 N -0.2205(5) 0.2354(3) 0.66912(16) 0.0546(12) Uani 1 1 d . . .
O3 O -0.2688(4) 0.1147(3) 0.82224(15) 0.0700(11) Uani 1 1 d . . .
N14 N -0.3374(5) 0.0925(3) 0.67948(17) 0.0546(12) Uani 1 1 d . . .
N3 N 0.1830(5) 0.0921(3) 0.82272(17) 0.0551(12) Uani 1 1 d . . .
F4 F -0.6451(5) 0.1730(3) 0.57298(16) 0.1191(16) Uani 1 1 d . . .
N1 N 0.3014(5) 0.2351(3) 0.83310(17) 0.0577(12) Uani 1 1 d . . .
F6 F -0.8526(5) 0.2028(4) 0.56150(16) 0.1237(16) Uani 1 1 d . . .
F5 F -0.7189(5) 0.3350(3) 0.57490(16) 0.1198(15) Uani 1 1 d . . .
F1 F -0.1054(5) 0.1756(4) 0.92994(17) 0.1272(16) Uani 1 1 d . . .
F3 F -0.3121(5) 0.2056(4) 0.93894(17) 0.1307(17) Uani 1 1 d . . .
F2 F -0.1789(5) 0.3373(3) 0.92644(17) 0.1365(18) Uani 1 1 d . . .
C16 C -0.1385(6) 0.1493(4) 0.6656(2) 0.0607(15) Uani 1 1 d . . .
H16 H -0.0491 0.1513 0.6599 0.073 Uiso 1 1 calc R . .
C13 C -0.3398(6) 0.1988(4) 0.6780(2) 0.0542(14) Uani 1 1 d . . .
H13 H -0.4136 0.2409 0.6825 0.065 Uiso 1 1 calc R . .
C2 C 0.1791(6) 0.1985(4) 0.8235(2) 0.0564(15) Uani 1 1 d . . .
H2 H 0.1041 0.2402 0.8182 0.068 Uiso 1 1 calc R . .
C5 C 0.3843(6) 0.1488(4) 0.8383(2) 0.0663(16) Uani 1 1 d . . .
H5 H 0.4748 0.1513 0.8453 0.08 Uiso 1 1 calc R . .
C4 C 0.3109(6) 0.0605(4) 0.8315(2) 0.0648(16) Uani 1 1 d . . .
H4 H 0.3413 -0.0094 0.8326 0.078 Uiso 1 1 calc R . .
C17 C -0.1840(6) 0.3490(4) 0.6649(2) 0.0679(16) Uani 1 1 d . . .
H17A H -0.1045 0.3616 0.6896 0.081 Uiso 1 1 calc R . .
H17B H -0.2529 0.3925 0.6803 0.081 Uiso 1 1 calc R . .
C6 C 0.3388(6) 0.3487(4) 0.8378(2) 0.0676(16) Uani 1 1 d . . .
H6A H 0.2683 0.3919 0.8199 0.081 Uiso 1 1 calc R . .
H6B H 0.4159 0.3606 0.8155 0.081 Uiso 1 1 calc R . .
C10 C 0.0678(6) 0.0231(4) 0.8108(3) 0.0799(18) Uani 1 1 d . . .
H10A H 0.0586 -0.0241 0.8439 0.12 Uiso 1 1 calc R . .
H10B H 0.0791 -0.0181 0.7756 0.12 Uiso 1 1 calc R . .
H10C H -0.0093 0.0664 0.8053 0.12 Uiso 1 1 calc R . .
C18 C -0.1615(7) 0.3835(4) 0.6008(3) 0.084(2) Uani 1 1 d . . .
H18A H -0.1265 0.4555 0.6015 0.101 Uiso 1 1 calc R . .
H18B H -0.0961 0.3371 0.5849 0.101 Uiso 1 1 calc R . .
C21 C -0.4489(6) 0.0235(4) 0.6913(3) 0.085(2) Uani 1 1 d . . .
H21A H -0.4717 0.0328 0.7317 0.128 Uiso 1 1 calc R . .
H21B H -0.4256 -0.0496 0.6849 0.128 Uiso 1 1 calc R . .
H21C H -0.5225 0.0422 0.665 0.128 Uiso 1 1 calc R . .
C7 C 0.3675(7) 0.3848(5) 0.9017(3) 0.090(2) Uani 1 1 d . . .
H7A H 0.4051 0.4558 0.9014 0.108 Uiso 1 1 calc R . .
H7B H 0.4324 0.3374 0.9205 0.108 Uiso 1 1 calc R . .
C15 C -0.2123(7) 0.0612(4) 0.6720(2) 0.0670(17) Uani 1 1 d . . .
H15 H -0.1826 -0.0089 0.6714 0.08 Uiso 1 1 calc R . .
C19 C -0.2821(8) 0.3810(5) 0.5598(3) 0.095(2) Uani 1 1 d . . .
H19A H -0.3478 0.4273 0.5755 0.114 Uiso 1 1 calc R . .
H19B H -0.317 0.309 0.5587 0.114 Uiso 1 1 calc R . .
C8 C 0.2471(8) 0.3865(5) 0.9388(3) 0.097(2) Uani 1 1 d . . .
H8A H 0.2079 0.3161 0.9381 0.116 Uiso 1 1 calc R . .
H8B H 0.1833 0.4357 0.9208 0.116 Uiso 1 1 calc R . .
C11 C -0.2035(8) 0.2377(5) 0.9107(3) 0.090(2) Uani 1 1 d . . .
C22 C -0.7400(8) 0.2343(5) 0.5911(3) 0.0813(19) Uani 1 1 d . . .
C9 C 0.2779(10) 0.4195(6) 1.0034(3) 0.168(5) Uani 1 1 d . . .
H9A H 0.3232 0.3626 1.0243 0.252 Uiso 1 1 calc R . .
H9B H 0.1977 0.4346 1.0219 0.252 Uiso 1 1 calc R . .
H9C H 0.3321 0.4821 1.0045 0.252 Uiso 1 1 calc R . .
C20 C -0.2573(10) 0.4165(6) 0.4957(3) 0.162(4) Uani 1 1 d . . .
H20A H -0.2096 0.4825 0.4968 0.243 Uiso 1 1 calc R . .
H20B H -0.3396 0.4262 0.4737 0.243 Uiso 1 1 calc R . .
H20C H -0.2072 0.3628 0.4768 0.243 Uiso 1 1 calc R . .

loop_
_atom_site_aniso_label
_atom_site_aniso_U_11
_atom_site_aniso_U_22
_atom_site_aniso_U_33
_atom_site_aniso_U_23
_atom_site_aniso_U_13
_atom_site_aniso_U_12
S2 0.0706(13) 0.0413(7) 0.0533(7) 0.0028(5) 0.0094(6) -0.0010(6)
S1 0.0684(13) 0.0426(7) 0.0541(7) -0.0005(5) 0.0106(6) 0.0012(6)
O4 0.093(3) 0.047(2) 0.072(2) 0.0041(16) 0.014(2) -0.0072(18)
O5 0.075(3) 0.056(2) 0.093(3) -0.0045(19) 0.012(2) 0.0055(19)
O2 0.086(4) 0.057(2) 0.089(3) 0.0059(19) 0.009(2) 0.010(2)
O1 0.065(3) 0.071(3) 0.079(2) 0.0029(18) 0.020(2) -0.0021(19)
O6 0.063(3) 0.071(2) 0.074(2) -0.0041(18) 0.003(2) -0.003(2)
N12 0.069(4) 0.044(2) 0.051(2) -0.0066(17) 0.006(2) 0.007(2)
O3 0.084(3) 0.048(2) 0.078(3) -0.0026(16) 0.011(2) -0.0049(17)
N14 0.052(4) 0.049(3) 0.063(3) 0.0041(18) 0.004(2) 0.007(2)
N3 0.065(4) 0.045(3) 0.056(2) -0.0009(17) 0.011(2) 0.001(2)
F4 0.162(5) 0.116(3) 0.085(3) -0.016(2) 0.063(3) 0.002(3)
N1 0.067(4) 0.047(2) 0.061(3) 0.0062(18) 0.017(2) 0.005(2)
F6 0.167(5) 0.134(4) 0.066(2) -0.004(2) -0.025(3) -0.019(3)
F5 0.206(5) 0.079(3) 0.077(2) 0.0230(18) 0.029(2) -0.023(3)
F1 0.165(5) 0.126(4) 0.086(3) 0.020(2) -0.035(3) 0.012(3)
F3 0.171(5) 0.151(4) 0.076(3) 0.005(2) 0.054(3) -0.004(3)
F2 0.231(6) 0.092(3) 0.084(3) -0.037(2) -0.011(3) -0.007(3)
C16 0.060(5) 0.060(3) 0.062(3) -0.005(2) 0.007(3) 0.002(3)
C13 0.050(5) 0.047(3) 0.065(3) -0.001(2) 0.007(3) 0.013(3)
C2 0.057(5) 0.057(3) 0.056(3) 0.007(2) 0.016(3) 0.010(3)
C5 0.063(5) 0.052(3) 0.086(4) 0.015(3) 0.015(3) 0.010(3)
C4 0.076(6) 0.046(3) 0.074(4) 0.003(2) 0.015(3) 0.017(3)
C17 0.084(5) 0.045(3) 0.075(4) -0.007(2) 0.006(3) -0.005(3)
C6 0.074(5) 0.042(3) 0.088(4) 0.008(2) 0.018(3) -0.008(3)
C10 0.079(6) 0.058(4) 0.103(5) -0.007(3) 0.009(4) 0.003(3)
C18 0.123(6) 0.046(3) 0.085(4) 0.001(3) 0.026(4) -0.003(3)
C21 0.090(6) 0.058(4) 0.108(5) 0.009(3) 0.011(4) -0.009(3)
C7 0.131(7) 0.051(3) 0.087(4) -0.002(3) -0.015(4) 0.004(3)
C15 0.100(6) 0.041(3) 0.060(3) -0.002(2) -0.005(3) 0.007(3)
C19 0.142(7) 0.065(4) 0.077(4) 0.007(3) -0.012(4) 0.005(4)
C8 0.159(8) 0.060(4) 0.071(4) -0.004(3) 0.010(4) 0.012(4)
C11 0.132(7) 0.081(5) 0.056(4) -0.004(3) 0.004(4) 0.005(4)
C22 0.124(7) 0.066(4) 0.054(3) 0.004(3) 0.011(4) -0.009(4)
C9 0.336(15) 0.090(6) 0.078(5) -0.010(4) 0.002(7) 0.026(7)
C20 0.310(14) 0.093(7) 0.080(5) 0.022(4) -0.015(6) -0.026(7)

loop_
_geom_bond_atom_site_label_1
_geom_bond_atom_site_label_2
_geom_bond_distance
_geom_bond_site_symmetry_2
_geom_bond_publ_flag
S2 O5 1.435(4) . ?
S2 O6 1.436(4) . ?
S2 O4 1.443(3) . ?
S2 C22 1.825(6) . ?
S1 O2 1.442(4) . ?
S1 O1 1.443(4) . ?
S1 O3 1.446(3) . ?
S1 C11 1.825(6) . ?
N12 C13 1.329(6) . ?
N12 C16 1.371(6) . ?
N12 C17 1.477(6) . ?
N14 C13 1.333(6) . ?
N14 C15 1.357(7) . ?
N14 C21 1.468(7) . ?
N3 C2 1.334(6) . ?
N3 C4 1.369(7) . ?
N3 C10 1.474(7) . ?
F4 C22 1.321(8) . ?
N1 C2 1.337(6) . ?
N1 C5 1.375(6) . ?
N1 C6 1.477(6) . ?
F6 C22 1.356(8) . ?
F5 C22 1.335(6) . ?
F1 C11 1.323(8) . ?
F3 C11 1.371(8) . ?
F2 C11 1.318(7) . ?
C16 C15 1.351(7) . ?
C16 H16 0.93 . ?
C13 H13 0.93 . ?
C2 H2 0.93 . ?
C5 C4 1.341(7) . ?
C5 H5 0.93 . ?
C4 H4 0.93 . ?
C17 C18 1.540(7) . ?
C17 H17A 0.97 . ?
C17 H17B 0.97 . ?
C6 C7 1.522(7) . ?
C6 H6A 0.97 . ?
C6 H6B 0.97 . ?
C10 H10A 0.96 . ?
C10 H10B 0.96 . ?
C10 H10C 0.96 . ?
C18 C19 1.498(9) . ?
C18 H18A 0.97 . ?
C18 H18B 0.97 . ?
C21 H21A 0.96 . ?
C21 H21B 0.96 . ?
C21 H21C 0.96 . ?
C7 C8 1.528(9) . ?
C7 H7A 0.97 . ?
C7 H7B 0.97 . ?
C15 H15 0.93 . ?
C19 C20 1.546(9) . ?
C19 H19A 0.97 . ?
C19 H19B 0.97 . ?
C8 C9 1.528(9) . ?
C8 H8A 0.97 . ?
C8 H8B 0.97 . ?
C9 H9A 0.96 . ?
C9 H9B 0.96 . ?
C9 H9C 0.96 . ?
C20 H20A 0.96 . ?
C20 H20B 0.96 . ?
C20 H20C 0.96 . ?
